data_7049830
loop_
_publ_author_name
'Afrin, Unjila'
'Iguchi, Hiroaki'
'Mian, Mohammad Rasel'
'Takaishi, Shinya'
'Yamakawa, Hiromichi'
'Terashige, Tsubasa'
'Miyamoto, Tatsuya'
'Okamoto, Hiroshi'
'Yamashita, Masahiro'

_publ_section_title
;
 MX-type single chain complexes with an aromatic in-plane ligand:
 incorporation of aromatic interactions for stabilizing the chain
 structure.
;
_journal_issue 22
_journal_name_full 'Dalton transactions (Cambridge, England : 2003)'
_journal_page_first 7828
_journal_page_last 7834
_journal_paper_doi 10.1039/c9dt00784a
_journal_volume 48
_journal_year 2019
_chemical_formula_moiety 'C12 H16 Br2 N4 Pt 2+, 2(H2 O), 2(Br 1-)'
_chemical_formula_sum 'C12 H20 Br4 N4 O2 Pt'
_chemical_formula_weight 767.05
_space_group_crystal_system monoclinic
_space_group_IT_number 7
_space_group_name_Hall 'P -2yc'
_space_group_name_H-M_alt 'P 1 c 1'
_symmetry_space_group_name_Hall 'P -2yc'
_symmetry_space_group_name_H-M 'P 1 c 1'
_atom_sites_solution_hydrogens mixed
_atom_sites_solution_primary direct
_atom_sites_solution_secondary difmap
_audit_creation_method SHELXL-2018/3
_audit_update_record
;
2019-04-19 deposited with the CCDC.    2019-04-24 downloaded from the CCDC.
;
_cell_angle_alpha 90
_cell_angle_beta 98.9090(19)
_cell_angle_gamma 90
_cell_formula_units_Z 2
_cell_length_a 7.0635(8)
_cell_length_b 8.3027(9)
_cell_length_c 17.0426(18)
_cell_measurement_reflns_used 2278
_cell_measurement_temperature 123(2)
_cell_measurement_theta_max 30.55
_cell_measurement_theta_min 2.42
_cell_volume 987.42(19)
_computing_cell_refinement 'Bruker SAINT'
_computing_data_collection 'Bruker APEX2'
_computing_data_reduction 'Bruker SAINT'
_computing_molecular_graphics 'Ortep for Windows (Farrugia, 2012)'
_computing_publication_material 'SHELXL-2018/3 (Sheldrick, 2018)'
_computing_structure_refinement 'SHELXL-2018/3 (Sheldrick, 2018)'
_computing_structure_solution 'SHELXS-97 (Sheldrick, 1990)'
_diffrn_ambient_temperature 123(2)
_diffrn_measured_fraction_theta_full 0.998
_diffrn_measured_fraction_theta_max 0.919
_diffrn_measurement_device_type 'Bruker APEX-II CCD'
_diffrn_measurement_method 'phi and omega scans'
_diffrn_radiation_monochromator graphite
_diffrn_radiation_type MoK\a
_diffrn_radiation_wavelength 0.71073
_diffrn_reflns_av_R_equivalents 0.0295
_diffrn_reflns_av_unetI/netI 0.0750
_diffrn_reflns_Laue_measured_fraction_full 0.998
_diffrn_reflns_Laue_measured_fraction_max 0.919
_diffrn_reflns_limit_h_max 8
_diffrn_reflns_limit_h_min -10
_diffrn_reflns_limit_k_max 7
_diffrn_reflns_limit_k_min -12
_diffrn_reflns_limit_l_max 21
_diffrn_reflns_limit_l_min -25
_diffrn_reflns_number 7800
_diffrn_reflns_point_group_measured_fraction_full 0.899
_diffrn_reflns_point_group_measured_fraction_max 0.763
_diffrn_reflns_theta_full 25.242
_diffrn_reflns_theta_max 32.115
_diffrn_reflns_theta_min 2.419
_diffrn_source 'fine-focus sealed tube'
_exptl_absorpt_coefficient_mu 15.210
_exptl_absorpt_correction_T_max 0.581
_exptl_absorpt_correction_T_min 0.458
_exptl_absorpt_correction_type multi-scan
_exptl_absorpt_process_details SADABS-2012/1
_exptl_crystal_colour yellow
_exptl_crystal_density_diffrn 2.580
_exptl_crystal_description plate
_exptl_crystal_F_000 708
_exptl_crystal_recrystallization_method 'Re-crystallisation from solvent: water'
_exptl_crystal_size_max 0.160
_exptl_crystal_size_mid 0.140
_exptl_crystal_size_min 0.040
_refine_diff_density_max 2.270
_refine_diff_density_min -0.920
_refine_diff_density_rms 0.209
_refine_ls_abs_structure_details
;
 Flack x determined using 1438 quotients [(I+)-(I-)]/[(I+)+(I-)]
 (Parsons, Flack and Wagner, Acta Cryst. B69 (2013) 249-259).
;
_refine_ls_abs_structure_Flack 0.009(11)
_refine_ls_extinction_method none
_refine_ls_goodness_of_fit_ref 0.900
_refine_ls_hydrogen_treatment mixed
_refine_ls_matrix_type full
_refine_ls_number_parameters 224
_refine_ls_number_reflns 5295
_refine_ls_number_restraints 8
_refine_ls_restrained_S_all 0.900
_refine_ls_R_factor_all 0.0532
_refine_ls_R_factor_gt 0.0350
_refine_ls_shift/su_max 0.000
_refine_ls_shift/su_mean 0.000
_refine_ls_structure_factor_coef Fsqd
_refine_ls_weighting_details 'w=1/[\s^2^(Fo^2^)] where P=(Fo^2^+2Fc^2^)/3'
_refine_ls_weighting_scheme calc
_refine_ls_wR_factor_gt 0.0565
_refine_ls_wR_factor_ref 0.0608
_reflns_Friedel_coverage 0.658
_reflns_Friedel_fraction_full 0.800
_reflns_Friedel_fraction_max 0.607
_reflns_number_gt 4204
_reflns_number_total 5295
_reflns_threshold_expression 'I > 2\s(I)'
_cod_data_source_file c9dt00784a2.cif
_cod_data_source_block 150126ptbr2amp2br2_00m
_cod_depositor_comments 'Adding full bibliography for 7049828--7049831.cif.'
_cod_database_code 7049830
_shelx_shelxl_version_number 2018/3
_shelx_space_group_comment
;
The symmetry employed for this shelxl refinement is uniquely defined
by the following loop, which should always be used as a source of
symmetry information in preference to the above space-group names.
They are only intended as comments.
;
_shelx_estimated_absorpt_t_min 0.195
_shelx_estimated_absorpt_t_max 0.581
_exptl_absorpt_special_details
;
SADABS-2012/1 - Bruker AXS area detector scaling and absorption correction.
wR2(int) was 0.0865 before and 0.0499 after correction.
;

loop_
_space_group_symop_operation_xyz
'x, y, z'
'x, -y, z+1/2'

loop_
_atom_site_label
_atom_site_type_symbol
_atom_site_fract_x
_atom_site_fract_y
_atom_site_fract_z
_atom_site_U_iso_or_equiv
_atom_site_adp_type
_atom_site_occupancy
_atom_site_site_symmetry_order
_atom_site_calc_flag
_atom_site_refinement_flags_posn
_atom_site_refinement_flags_adp
N1 N 0.1639(12) 0.5676(10) 0.6882(4) 0.0135(17) Uani 1 1 d . .
C1 C 0.2176(15) 0.7209(12) 0.6837(5) 0.015(2) Uani 1 1 d . .
H1 H 0.199627 0.793508 0.724991 0.018 Uiso 1 1 calc R U
C2 C 0.2992(16) 0.7761(12) 0.6197(5) 0.021(2) Uani 1 1 d . .
H2 H 0.336968 0.885523 0.616965 0.025 Uiso 1 1 calc R U
C3 C 0.3245(15) 0.6705(13) 0.5606(5) 0.021(2) Uani 1 1 d . .
H3 H 0.375187 0.707321 0.515310 0.025 Uiso 1 1 calc R U
C4 C 0.2763(16) 0.5103(13) 0.5667(6) 0.019(2) Uani 1 1 d . .
H4 H 0.296876 0.435463 0.526671 0.023 Uiso 1 1 calc R U
C5 C 0.1963(16) 0.4600(12) 0.6332(6) 0.014(2) Uani 1 1 d . .
C6 C 0.1295(17) 0.2928(13) 0.6432(5) 0.024(3) Uani 1 1 d . .
H5 H 0.225190 0.215884 0.628504 0.028 Uiso 1 1 calc R U
H6 H 0.007265 0.274746 0.607186 0.028 Uiso 1 1 calc R U
N2 N 0.1009(12) 0.2629(10) 0.7269(4) 0.0161(17) Uani 1 1 d . .
H2A H 0.207787 0.216410 0.754339 0.019 Uiso 1 1 calc R U
H2B H 0.000837 0.194063 0.727594 0.019 Uiso 1 1 calc R U
N3 N -0.0662(12) 0.3872(10) 0.8744(4) 0.0168(18) Uani 1 1 d . .
C7 C -0.0514(16) 0.2340(14) 0.8980(6) 0.021(2) Uani 1 1 d . .
H7 H 0.009235 0.157848 0.868545 0.025 Uiso 1 1 calc R U
C8 C -0.1244(16) 0.1842(14) 0.9659(5) 0.025(2) Uani 1 1 d . .
H8 H -0.120343 0.074026 0.981123 0.030 Uiso 1 1 calc R U
C9 C -0.2021(16) 0.2980(13) 1.0099(5) 0.025(2) Uani 1 1 d . .
H9 H -0.246677 0.266901 1.057491 0.030 Uiso 1 1 calc R U
C10 C -0.2160(17) 0.4543(13) 0.9864(6) 0.019(3) Uani 1 1 d . .
H10 H -0.272979 0.531668 1.016598 0.023 Uiso 1 1 calc R U
C11 C -0.1462(18) 0.5005(12) 0.9176(6) 0.018(3) Uani 1 1 d . .
C12 C -0.1618(16) 0.6646(13) 0.8840(5) 0.017(2) Uani 1 1 d . .
H11 H -0.144336 0.744752 0.927528 0.020 Uiso 1 1 calc R U
H12 H -0.290782 0.680154 0.852803 0.020 Uiso 1 1 calc R U
N4 N -0.0126(12) 0.6894(9) 0.8317(4) 0.0147(17) Uani 1 1 d . .
H4A H 0.096252 0.728788 0.860969 0.018 Uiso 1 1 calc R U
H4B H -0.055179 0.762592 0.793266 0.018 Uiso 1 1 calc R U
Pt1 Pt 0.04632(6) 0.47578(4) 0.78014(3) 0.01279(8) Uani 1 1 d . .
Br1 Br 0.36654(15) 0.46686(16) 0.85945(6) 0.0195(3) Uani 1 1 d . .
Br2 Br -0.27405(15) 0.47938(15) 0.69950(6) 0.0184(3) Uani 1 1 d . .
Br3 Br -0.21881(18) 0.97207(14) 0.71436(7) 0.0260(2) Uani 1 1 d . .
Br4 Br 0.27611(19) 0.90728(14) 0.95855(7) 0.0286(3) Uani 1 1 d . .
O1 O 0.3767(13) 0.0402(11) 0.7867(5) 0.036(2) Uani 1 1 d D .
O2 O 0.7175(14) 0.8369(12) 1.0385(5) 0.038(2) Uani 1 1 d D .
H13 H 0.392(18) 0.004(18) 0.833(4) 0.09(7) Uiso 1 1 d D .
H17 H 0.604(8) 0.838(16) 1.014(6) 0.07(5) Uiso 1 1 d D .
H14 H 0.486(7) 0.021(11) 0.775(5) 0.01(2) Uiso 1 1 d D .
H16 H 0.710(15) 0.895(11) 1.077(4) 0.03(3) Uiso 1 1 d D .

loop_
_atom_site_aniso_label
_atom_site_aniso_U_11
_atom_site_aniso_U_22
_atom_site_aniso_U_33
_atom_site_aniso_U_23
_atom_site_aniso_U_13
_atom_site_aniso_U_12
N1 0.013(4) 0.021(5) 0.007(3) 0.000(3) 0.001(3) 0.002(3)
C1 0.020(6) 0.013(5) 0.013(4) -0.003(4) 0.004(4) 0.002(4)
C2 0.024(6) 0.019(5) 0.019(4) 0.000(4) 0.003(4) -0.001(4)
C3 0.018(6) 0.035(6) 0.009(4) 0.007(4) -0.001(4) -0.002(4)
C4 0.014(6) 0.032(7) 0.010(4) 0.001(4) 0.002(4) 0.003(5)
C5 0.012(5) 0.023(6) 0.007(4) -0.003(4) 0.003(4) -0.003(4)
C6 0.035(7) 0.028(7) 0.010(4) -0.004(4) 0.009(5) -0.011(5)
N2 0.016(5) 0.022(5) 0.011(4) 0.005(3) 0.006(3) 0.001(3)
N3 0.013(5) 0.028(5) 0.009(3) 0.001(3) 0.003(3) -0.004(4)
C7 0.020(6) 0.030(7) 0.015(5) -0.002(4) 0.008(4) -0.001(5)
C8 0.030(7) 0.031(6) 0.016(4) 0.007(4) 0.005(4) 0.003(5)
C9 0.021(6) 0.041(7) 0.012(4) 0.004(4) 0.005(4) -0.002(5)
C10 0.017(6) 0.031(7) 0.008(4) -0.006(4) 0.003(4) -0.004(5)
C11 0.017(6) 0.022(7) 0.016(5) -0.003(4) 0.001(4) 0.004(4)
C12 0.016(6) 0.024(6) 0.012(4) -0.001(4) 0.008(4) -0.006(4)
N4 0.011(5) 0.021(5) 0.014(4) 0.000(3) 0.005(3) -0.001(3)
Pt1 0.01243(16) 0.01912(17) 0.00715(12) -0.0004(3) 0.00257(10) -0.0012(3)
Br1 0.0135(8) 0.0318(8) 0.0129(6) 0.0004(5) 0.0007(5) -0.0014(6)
Br2 0.0137(8) 0.0294(8) 0.0119(6) -0.0017(5) 0.0009(5) -0.0003(5)
Br3 0.0241(6) 0.0271(6) 0.0256(5) 0.0041(5) 0.0004(4) -0.0026(5)
Br4 0.0271(6) 0.0345(7) 0.0228(5) -0.0066(5) -0.0002(4) -0.0020(5)
O1 0.026(5) 0.048(5) 0.035(5) 0.000(4) 0.007(4) 0.017(4)
O2 0.033(6) 0.060(6) 0.021(4) -0.005(4) 0.006(4) 0.013(4)

loop_
_atom_type_symbol
_atom_type_description
_atom_type_scat_dispersion_real
_atom_type_scat_dispersion_imag
_atom_type_scat_source
C C 0.0033 0.0016 'International Tables Vol C Tables 4.2.6.8 and 6.1.1.4'
H H 0.0000 0.0000 'International Tables Vol C Tables 4.2.6.8 and 6.1.1.4'
N N 0.0061 0.0033 'International Tables Vol C Tables 4.2.6.8 and 6.1.1.4'
Br Br -0.2901 2.4595 'International Tables Vol C Tables 4.2.6.8 and 6.1.1.4'
Pt Pt -1.7033 8.3905 'International Tables Vol C Tables 4.2.6.8 and 6.1.1.4'
O O 0.0106 0.0060 'International Tables Vol C Tables 4.2.6.8 and 6.1.1.4'

loop_
_geom_angle_atom_site_label_1
_geom_angle_atom_site_label_2
_geom_angle_atom_site_label_3
_geom_angle
C1 N1 C5 121.0(8)
C1 N1 Pt1 123.8(6)
C5 N1 Pt1 115.1(6)
N1 C1 C2 121.1(9)
C3 C2 C1 119.0(9)
C2 C3 C4 120.0(9)
C3 C4 C5 118.8(10)
N1 C5 C4 119.9(10)
N1 C5 C6 116.8(9)
C4 C5 C6 123.1(9)
C5 C6 N2 111.0(8)
C6 N2 Pt1 110.0(6)
C7 N3 C11 120.8(8)
C7 N3 Pt1 124.2(7)
C11 N3 Pt1 114.8(7)
N3 C7 C8 120.7(10)
C9 C8 C7 118.5(10)
C10 C9 C8 120.9(9)
C9 C10 C11 119.5(10)
N3 C11 C10 119.5(10)
N3 C11 C12 115.9(9)
C10 C11 C12 124.5(10)
C11 C12 N4 110.0(9)
C12 N4 Pt1 110.2(6)
N1 Pt1 N3 178.4(3)
N1 Pt1 N2 81.7(3)
N3 Pt1 N2 99.2(3)
N1 Pt1 N4 98.1(3)
N3 Pt1 N4 81.1(3)
N2 Pt1 N4 178.9(3)
N1 Pt1 Br1 89.1(2)
N3 Pt1 Br1 89.6(2)
N2 Pt1 Br1 89.8(2)
N4 Pt1 Br1 91.2(2)
N1 Pt1 Br2 90.9(2)
N3 Pt1 Br2 90.4(2)
N2 Pt1 Br2 89.0(2)
N4 Pt1 Br2 89.9(2)
Br1 Pt1 Br2 178.86(4)

loop_
_geom_bond_atom_site_label_1
_geom_bond_atom_site_label_2
_geom_bond_distance
N1 C1 1.334(12)
N1 C5 1.341(12)
N1 Pt1 2.032(7)
C1 C2 1.389(14)
C2 C3 1.368(13)
C3 C4 1.380(14)
C4 C5 1.406(15)
C5 C6 1.484(14)
C6 N2 1.493(11)
N2 Pt1 2.050(8)
N3 C7 1.334(13)
N3 C11 1.370(13)
N3 Pt1 2.036(8)
C7 C8 1.399(13)
C8 C9 1.373(14)
C9 C10 1.358(15)
C10 C11 1.394(15)
C11 C12 1.475(14)
C12 N4 1.496(12)
N4 Pt1 2.050(7)
Pt1 Br1 2.4498(13)
Pt1 Br2 2.4591(13)

loop_
_geom_torsion_atom_site_label_1
_geom_torsion_atom_site_label_2
_geom_torsion_atom_site_label_3
_geom_torsion_atom_site_label_4
_geom_torsion
C5 N1 C1 C2 3.5(15)
Pt1 N1 C1 C2 179.3(8)
N1 C1 C2 C3 0.0(16)
C1 C2 C3 C4 -2.6(16)
C2 C3 C4 C5 1.9(16)
C1 N1 C5 C4 -4.3(15)
Pt1 N1 C5 C4 179.7(8)
C1 N1 C5 C6 -179.5(9)
Pt1 N1 C5 C6 4.5(12)
C3 C4 C5 N1 1.6(16)
C3 C4 C5 C6 176.4(10)
N1 C5 C6 N2 -20.1(14)
C4 C5 C6 N2 164.9(10)
C5 C6 N2 Pt1 25.4(11)
C11 N3 C7 C8 2.6(16)
Pt1 N3 C7 C8 176.7(8)
N3 C7 C8 C9 -3.5(16)
C7 C8 C9 C10 3.0(17)
C8 C9 C10 C11 -1.6(17)
C7 N3 C11 C10 -1.2(16)
Pt1 N3 C11 C10 -175.8(8)
C7 N3 C11 C12 -177.7(9)
Pt1 N3 C11 C12 7.7(12)
C9 C10 C11 N3 0.7(17)
C9 C10 C11 C12 176.8(10)
N3 C11 C12 N4 -25.6(13)
C10 C11 C12 N4 158.2(10)
C11 C12 N4 Pt1 30.8(9)
